data_2211024
loop_
_publ_author_name
'Zhang, Chong'
'Ai, Hong-Qi'
'Ng, Seik Weng'

_publ_section_title
<i>catena</i>-Poly[[\m-chloro-dicopper(I)]-\m~3~-5-(2-pyridyl)-1<i>H</i>-tetrazolato-copper(II)-\m~2~-5-(2-pyridyl)-1<i>H</i>-tetrazolato]
_journal_coeditor_code HB2165
_journal_issue 11
_journal_name_full 'Acta Crystallographica Section E'
_journal_page_first m2908
_journal_page_last m2909
_journal_paper_doi 10.1107/S1600536806040682
_journal_volume 62
_journal_year 2006
_chemical_formula_moiety '[Cu~2~Cl~2~(C~6~H~5~N~5~)~2~]'
_chemical_formula_sum 'C12 H8 Cl2 Cu3 N10'
_chemical_formula_weight 553.80
_chemical_name_systematic
;
 ?
;
_space_group_IT_number 14
_symmetry_cell_setting monoclinic
_symmetry_space_group_name_Hall '-P 2ybc'
_symmetry_space_group_name_H-M 'P 1 21/c 1'
_atom_sites_solution_hydrogens geom
_atom_sites_solution_primary direct
_atom_sites_solution_secondary difmap
_audit_creation_method SHELXL-97
_cell_angle_alpha 90.00
_cell_angle_beta 108.81(2)
_cell_angle_gamma 90.00
_cell_formula_units_Z 4
_cell_length_a 9.560(4)
_cell_length_b 13.306(6)
_cell_length_c 13.832(7)
_cell_measurement_reflns_used 11235
_cell_measurement_temperature 295(2)
_cell_measurement_theta_max 27.5
_cell_measurement_theta_min 3.1
_cell_volume 1665.5(13)
_computing_cell_refinement RAPID-AUTO
_computing_data_collection 'RAPID-AUTO (Rigaku/MSC, 2004)'
_computing_data_reduction 'CrystalStructure (Rigaku/MSC, 2004)'
_computing_molecular_graphics 'X-Seed (Barbour, 2001)'
_computing_publication_material SHELXL-97
_computing_structure_refinement 'SHELXL-97 (Sheldrick, 1997)'
_computing_structure_solution 'SHELXS-97 (Sheldrick, 1997)'
_diffrn_ambient_temperature 295(2)
_diffrn_measured_fraction_theta_full 1.00
_diffrn_measured_fraction_theta_max 1.00
_diffrn_measurement_device_type 'Rigaku RAXIS-RAPID IP diffractometer'
_diffrn_measurement_method '\w scan'
_diffrn_radiation_monochromator graphite
_diffrn_radiation_source 'fine-focus sealed tube'
_diffrn_radiation_type MoK\a
_diffrn_radiation_wavelength 0.71073
_diffrn_reflns_av_R_equivalents 0.049
_diffrn_reflns_av_sigmaI/netI 0.045
_diffrn_reflns_limit_h_max 12
_diffrn_reflns_limit_h_min -11
_diffrn_reflns_limit_k_max 17
_diffrn_reflns_limit_k_min -17
_diffrn_reflns_limit_l_max 17
_diffrn_reflns_limit_l_min -17
_diffrn_reflns_number 15730
_diffrn_reflns_theta_full 27.5
_diffrn_reflns_theta_max 27.5
_diffrn_reflns_theta_min 3.1
_diffrn_standards_decay_% 0
_diffrn_standards_interval_count 0
_diffrn_standards_interval_time 0
_diffrn_standards_number 0
_exptl_absorpt_coefficient_mu 4.139
_exptl_absorpt_correction_T_max 0.492
_exptl_absorpt_correction_T_min 0.192
_exptl_absorpt_correction_type multi-scan
_exptl_absorpt_process_details 'ABSCOR (Higashi, 1995)'
_exptl_crystal_colour Green
_exptl_crystal_density_diffrn 2.208
_exptl_crystal_density_method 'not measured'
_exptl_crystal_description Block
_exptl_crystal_F_000 1084
_exptl_crystal_size_max 0.22
_exptl_crystal_size_mid 0.20
_exptl_crystal_size_min 0.20
_refine_diff_density_max 2.46
_refine_diff_density_min -0.62
_refine_ls_extinction_method none
_refine_ls_goodness_of_fit_ref 1.02
_refine_ls_hydrogen_treatment constr
_refine_ls_matrix_type full
_refine_ls_number_parameters 244
_refine_ls_number_reflns 3800
_refine_ls_number_restraints 0
_refine_ls_restrained_S_all 1.02
_refine_ls_R_factor_all 0.072
_refine_ls_R_factor_gt 0.052
_refine_ls_shift/su_max 0.001
_refine_ls_shift/su_mean <0.001
_refine_ls_structure_factor_coef Fsqd
_refine_ls_weighting_details 'calc w=1/[\s^2^(Fo^2^)+(0.0946P)^2^+0.2899P] where P=(Fo^2^+2Fc^2^)/3'
_refine_ls_weighting_scheme calc
_refine_ls_wR_factor_gt 0.140
_refine_ls_wR_factor_ref 0.152
_reflns_number_gt 2726
_reflns_number_total 3800
_reflns_threshold_expression I>2\s(I)
_cod_data_source_file hb2165.cif
_cod_data_source_block I
_cod_depositor_comments
;
The following automatic conversions were performed:
'_symmetry_cell_setting' value 'Monoclinic' changed to 'monoclinic'
according to '/home/saulius/struct/CIF-dictionaries/cif_core.dic'
dictionary named 'cif_core.dic' version 2.4.1 from
2010-06-29.

'_exptl_absorpt_correction_type' value 'Multi-scan' changed
to 'multi-scan' according to
'/home/saulius/struct/CIF-dictionaries/cif_core.dic' dictionary named
'cif_core.dic' version 2.4.1 from 2010-06-29.

Automatic conversion script
Id: cif_fix_enum 1527 2010-12-29 10:47:43Z saulius 

The following automatic conversions were performed:

'_symmetry_cell_setting' value 'Monoclinic' changed to 'monoclinic'
according to /home/saulius/struct/CIF-dictionaries/cif_core.dic
dictionary named 'cif_core.dic' version 2.4.1 from
2010-06-29.

'_exptl_absorpt_correction_type' value 'Multi-scan'
changed to 'multi-scan' according to
/home/saulius/struct/CIF-dictionaries/cif_core.dic dictionary named
'cif_core.dic' version 2.4.1 from 2010-06-29.

Automatic conversion script
Id: cif_fix_values 1715 2011-07-08 13:25:40Z adriana 
;
_cod_original_cell_volume 1666.0(10)
_cod_original_sg_symbol_H-M 'P 21/c'
_cod_database_code 2211024
_cod_database_fobs_code 2211024

loop_
_symmetry_equiv_pos_as_xyz
'x, y, z'
'-x, y+1/2, -z+1/2'
'-x, -y, -z'
'x, -y-1/2, z-1/2'

loop_
_atom_site_type_symbol
_atom_site_label
_atom_site_fract_x
_atom_site_fract_y
_atom_site_fract_z
_atom_site_U_iso_or_equiv
_atom_site_adp_type
_atom_site_calc_flag
_atom_site_refinement_flags
_atom_site_occupancy
Cu Cu1 0.75614(6) 0.85499(4) 0.74956(4) 0.03332(19) Uani d . 1
Cu Cu2 0.15922(7) 0.96140(4) 0.44929(5) 0.0401(2) Uani d . 1
Cu Cu3 0.34285(7) 1.17714(4) 0.56061(5) 0.0395(2) Uani d . 1
Cl Cl1 0.12024(15) 1.12485(9) 0.42353(10) 0.0454(3) Uani d . 1
Cl Cl2 0.34816(16) 1.33676(9) 0.58839(10) 0.0456(3) Uani d . 1
N N1 0.7975(4) 1.0043(3) 0.7848(3) 0.0292(8) Uani d . 1
N N2 0.5694(4) 0.9141(3) 0.6631(3) 0.0336(8) Uani d . 1
N N3 0.4397(5) 0.8832(3) 0.5970(3) 0.0415(10) Uani d . 1
N N4 0.3608(4) 0.9611(3) 0.5606(3) 0.0410(10) Uani d . 1
N N5 0.4349(4) 1.0470(3) 0.6019(3) 0.0326(8) Uani d . 1
N N6 0.7118(4) 0.7061(3) 0.7136(3) 0.0317(8) Uani d . 1
N N7 0.9472(4) 0.7980(3) 0.8272(3) 0.0339(9) Uani d . 1
N N8 1.0817(4) 0.8293(3) 0.8891(3) 0.0401(9) Uani d . 1
N N9 1.1603(4) 0.7510(3) 0.9276(3) 0.0427(10) Uani d . 1
N N10 1.0792(4) 0.6656(3) 0.8938(3) 0.0345(8) Uani d . 1
C C1 0.9184(5) 1.0420(3) 0.8545(4) 0.0369(10) Uani d . 1
H H1 0.9944 0.9988 0.8892 0.044 Uiso calc R 1
C C2 0.9327(5) 1.1442(3) 0.8760(4) 0.0385(11) Uani d . 1
H H2 1.0175 1.1690 0.9245 0.046 Uiso calc R 1
C C3 0.8207(5) 1.2086(3) 0.8251(4) 0.0407(11) Uani d . 1
H H3 0.8281 1.2771 0.8395 0.049 Uiso calc R 1
C C4 0.6964(5) 1.1700(3) 0.7517(4) 0.0352(10) Uani d . 1
H H4 0.6205 1.2123 0.7149 0.042 Uiso calc R 1
C C5 0.6873(5) 1.0681(3) 0.7344(3) 0.0286(9) Uani d . 1
C C6 0.5626(5) 1.0148(3) 0.6648(3) 0.0285(9) Uani d . 1
C C7 0.5892(5) 0.6658(3) 0.6482(4) 0.0346(10) Uani d . 1
H H7 0.5146 0.7084 0.6103 0.042 Uiso calc R 1
C C8 0.5696(6) 0.5634(4) 0.6349(4) 0.0387(11) Uani d . 1
H H8 0.4825 0.5376 0.5897 0.046 Uiso calc R 1
C C9 0.6807(6) 0.4997(3) 0.6893(4) 0.0408(11) Uani d . 1
H H9 0.6700 0.4305 0.6807 0.049 Uiso calc R 1
C C10 0.8087(5) 0.5399(3) 0.7569(4) 0.0398(11) Uani d . 1
H H10 0.8845 0.4981 0.7949 0.048 Uiso calc R 1
C C11 0.8216(5) 0.6430(3) 0.7668(3) 0.0303(9) Uani d . 1
C C12 0.9511(5) 0.6976(3) 0.8315(3) 0.0296(9) Uani d . 1

loop_
_atom_site_aniso_label
_atom_site_aniso_U_11
_atom_site_aniso_U_22
_atom_site_aniso_U_33
_atom_site_aniso_U_12
_atom_site_aniso_U_13
_atom_site_aniso_U_23
Cu1 0.0268(3) 0.0199(3) 0.0428(4) 0.0012(2) -0.0032(2) -0.0001(2)
Cu2 0.0350(3) 0.0293(3) 0.0476(4) -0.0045(2) 0.0015(3) -0.0058(2)
Cu3 0.0447(4) 0.0238(3) 0.0479(4) 0.0056(3) 0.0122(3) 0.0014(2)
Cl1 0.0440(7) 0.0282(6) 0.0508(7) 0.0062(5) -0.0030(6) -0.0010(5)
Cl2 0.0601(8) 0.0246(5) 0.0542(8) -0.0040(5) 0.0215(6) -0.0052(5)
N1 0.0280(18) 0.0219(17) 0.035(2) -0.0003(15) 0.0058(16) -0.0014(15)
N2 0.0266(19) 0.0246(18) 0.040(2) -0.0016(16) -0.0023(16) -0.0028(15)
N3 0.039(2) 0.0266(19) 0.046(2) -0.0017(18) -0.0051(18) -0.0062(17)
N4 0.032(2) 0.027(2) 0.051(3) -0.0002(17) -0.0052(19) -0.0053(17)
N5 0.0288(19) 0.0216(17) 0.039(2) -0.0039(15) -0.0010(16) 0.0001(15)
N6 0.0299(19) 0.0218(17) 0.040(2) 0.0020(16) 0.0059(16) -0.0010(15)
N7 0.0261(19) 0.0279(19) 0.039(2) 0.0002(16) -0.0011(16) 0.0007(16)
N8 0.032(2) 0.0292(19) 0.048(2) 0.0031(17) -0.0018(18) 0.0008(17)
N9 0.030(2) 0.036(2) 0.052(3) 0.0000(18) 0.0001(19) -0.0020(19)
N10 0.030(2) 0.0287(18) 0.042(2) 0.0029(16) 0.0064(17) 0.0036(16)
C1 0.030(2) 0.033(2) 0.041(3) 0.001(2) 0.002(2) 0.002(2)
C2 0.033(2) 0.036(3) 0.042(3) -0.010(2) 0.005(2) -0.008(2)
C3 0.038(3) 0.028(2) 0.054(3) -0.005(2) 0.011(2) -0.008(2)
C4 0.033(2) 0.024(2) 0.045(3) 0.000(2) 0.008(2) -0.0011(19)
C5 0.023(2) 0.026(2) 0.036(2) -0.0034(18) 0.0081(18) 0.0015(17)
C6 0.024(2) 0.0212(19) 0.038(2) -0.0031(18) 0.0060(18) -0.0005(17)
C7 0.028(2) 0.031(2) 0.039(3) 0.005(2) 0.0032(19) -0.0011(19)
C8 0.037(3) 0.032(2) 0.040(3) -0.001(2) 0.003(2) -0.006(2)
C9 0.042(3) 0.023(2) 0.058(3) -0.007(2) 0.017(2) -0.006(2)
C10 0.031(2) 0.029(2) 0.054(3) 0.006(2) 0.006(2) 0.008(2)
C11 0.024(2) 0.030(2) 0.037(2) -0.0003(18) 0.0093(18) -0.0022(17)
C12 0.026(2) 0.028(2) 0.033(2) 0.0009(18) 0.0060(18) 0.0009(17)

loop_
_atom_type_symbol
_atom_type_description
_atom_type_scat_dispersion_real
_atom_type_scat_dispersion_imag
_atom_type_scat_source
C C 0.0033 0.0016 'International Tables Vol C Tables 4.2.6.8 and 6.1.1.4'
H H 0.0000 0.0000 'International Tables Vol C Tables 4.2.6.8 and 6.1.1.4'
N N 0.0061 0.0033 'International Tables Vol C Tables 4.2.6.8 and 6.1.1.4'
Cl Cl 0.1484 0.1585 'International Tables Vol C Tables 4.2.6.8 and 6.1.1.4'
Cu Cu 0.3201 1.2651 'International Tables Vol C Tables 4.2.6.8 and 6.1.1.4'

loop_
_geom_angle_atom_site_label_1
_geom_angle_atom_site_label_2
_geom_angle_atom_site_label_3
_geom_angle_site_symmetry_1
_geom_angle_site_symmetry_3
_geom_angle
_geom_angle_publ_flag
N1 Cu1 N2 . . 79.9(2) n
N1 Cu1 N6 . . 179.20(10) n
N1 Cu1 N7 . . 99.9(2) n
N1 Cu1 Cl2 . 2_646 89.10(10) ?
N2 Cu1 N6 . . 99.4(2) n
N2 Cu1 N7 . . 175.8(2) n
N2 Cu1 Cl2 . 2_646 92.00(10) ?
N6 Cu1 N7 . . 80.9(2) n
N6 Cu1 Cl2 . 2_646 90.70(10) n
N7 Cu1 Cl2 . 2_646 92.20(10) n
N4 Cu2 N10 . 4_475 117.4(2) yes
N4 Cu2 Cl1 . . 101.10(10) yes
N10 Cu2 Cl1 4_475 . 141.10(10) yes
N5 Cu3 Cl1 . . 99.90(10) yes
N5 Cu3 Cl2 . . 147.50(10) yes
Cl1 Cu3 Cl2 . . 112.50(10) y
Cu2 Cl1 Cu3 . . 95.50(10) y
Cu3 Cl2 Cu1 . 2_656 103.80(10) y
C1 N1 C5 . . 118.8(4) ?
C1 N1 Cu1 . . 126.0(3) ?
C5 N1 Cu1 . . 115.1(3) ?
C6 N2 N3 . . 106.1(4) ?
C6 N2 Cu1 . . 115.4(3) ?
N3 N2 Cu1 . . 138.5(3) ?
N4 N3 N2 . . 108.4(4) ?
N3 N4 N5 . . 110.5(4) ?
N3 N4 Cu2 . . 126.1(3) ?
N5 N4 Cu2 . . 123.3(3) ?
C6 N5 N4 . . 104.4(3) ?
C6 N5 Cu3 . . 135.8(3) ?
N4 N5 Cu3 . . 119.8(3) ?
C7 N6 C11 . . 118.2(4) ?
C7 N6 Cu1 . . 128.1(3) ?
C11 N6 Cu1 . . 113.7(3) ?
C12 N7 N8 . . 105.7(4) ?
C12 N7 Cu1 . . 114.9(3) ?
N8 N7 Cu1 . . 139.1(3) ?
N9 N8 N7 . . 108.5(4) ?
N8 N9 N10 . . 109.7(4) ?
C12 N10 N9 . . 105.0(4) ?
C12 N10 Cu2 . 4_676 135.6(3) ?
N9 N10 Cu2 . 4_676 119.1(3) ?
N1 C1 C2 . . 121.5(4) ?
N1 C1 H1 . . 119.2 ?
C2 C1 H1 . . 119.2 ?
C3 C2 C1 . . 119.6(4) ?
C3 C2 H2 . . 120.2 ?
C1 C2 H2 . . 120.2 ?
C2 C3 C4 . . 119.0(4) ?
C2 C3 H3 . . 120.5 ?
C4 C3 H3 . . 120.5 ?
C5 C4 C3 . . 118.9(4) ?
C5 C4 H4 . . 120.5 ?
C3 C4 H4 . . 120.5 ?
N1 C5 C4 . . 122.2(4) ?
N1 C5 C6 . . 111.8(4) ?
C4 C5 C6 . . 126.1(4) ?
N5 C6 N2 . . 110.6(4) ?
N5 C6 C5 . . 131.7(4) ?
N2 C6 C5 . . 117.6(4) ?
N6 C7 C8 . . 122.5(4) ?
N6 C7 H7 . . 118.8 ?
C8 C7 H7 . . 118.8 ?
C9 C8 C7 . . 119.1(5) ?
C9 C8 H8 . . 120.4 ?
C7 C8 H8 . . 120.4 ?
C8 C9 C10 . . 119.3(4) ?
C8 C9 H9 . . 120.3 ?
C10 C9 H9 . . 120.3 ?
C11 C10 C9 . . 118.8(4) ?
C11 C10 H10 . . 120.6 ?
C9 C10 H10 . . 120.6 ?
N6 C11 C10 . . 122.1(4) ?
N6 C11 C12 . . 112.1(4) ?
C10 C11 C12 . . 125.8(4) ?
N10 C12 N7 . . 111.0(4) ?
N10 C12 C11 . . 131.4(4) ?
N7 C12 C11 . . 117.5(4) ?

loop_
_geom_bond_atom_site_label_1
_geom_bond_atom_site_label_2
_geom_bond_site_symmetry_2
_geom_bond_distance
_geom_bond_publ_flag
Cu1 N1 . 2.053(4) yes
Cu1 N2 . 1.964(4) yes
Cu1 N6 . 2.054(4) yes
Cu1 N7 . 1.949(4) yes
Cu1 Cl2 2_646 2.742(2) yes
Cu2 N4 . 2.043(4) yes
Cu2 N10 4_475 1.911(4) yes
Cu2 Cl1 . 2.216(2) yes
Cu3 N5 . 1.943(4) yes
Cu3 Cl1 . 2.451(2) yes
Cu3 Cl2 . 2.156(2) yes
N1 C1 . 1.341(6) ?
N1 C5 . 1.357(6) ?
N2 C6 . 1.343(5) ?
N2 N3 . 1.346(5) ?
N3 N4 . 1.285(5) ?
N4 N5 . 1.369(5) ?
N5 C6 . 1.321(6) ?
N6 C7 . 1.341(6) ?
N6 C11 . 1.360(6) ?
N7 C12 . 1.337(5) ?
N7 N8 . 1.360(5) ?
N8 N9 . 1.295(5) ?
N9 N10 . 1.370(5) ?
N10 C12 . 1.320(6) ?
N10 Cu2 4_676 1.911(4) ?
C1 C2 . 1.390(6) ?
C1 H1 . 0.9300 ?
C2 C3 . 1.375(7) ?
C2 H2 . 0.9300 ?
C3 C4 . 1.389(7) ?
C3 H3 . 0.9300 ?
C4 C5 . 1.375(6) ?
C4 H4 . 0.9300 ?
C5 C6 . 1.453(6) ?
C7 C8 . 1.380(6) ?
C7 H7 . 0.9300 ?
C8 C9 . 1.377(7) ?
C8 H8 . 0.9300 ?
C9 C10 . 1.385(7) ?
C9 H9 . 0.9300 ?
C10 C11 . 1.381(6) ?
C10 H10 . 0.9300 ?
C11 C12 . 1.466(6) ?

loop_
_geom_torsion_atom_site_label_1
_geom_torsion_atom_site_label_2
_geom_torsion_atom_site_label_3
_geom_torsion_atom_site_label_4
_geom_torsion_site_symmetry_1
_geom_torsion_site_symmetry_4
_geom_torsion
N10 Cu2 Cl1 Cu3 4_475 . -175.86(19)
N4 Cu2 Cl1 Cu3 . . -4.52(13)
N5 Cu3 Cl1 Cu2 . . 6.02(13)
Cl2 Cu3 Cl1 Cu2 . . -171.07(6)
N5 Cu3 Cl2 Cu1 . 2_656 -77.5(2)
Cl1 Cu3 Cl2 Cu1 . 2_656 97.18(7)
N7 Cu1 N1 C1 . . -8.4(4)
N2 Cu1 N1 C1 . . 175.8(4)
Cl2 Cu1 N1 C1 2_646 . 83.7(4)
N7 Cu1 N1 C5 . . 174.4(3)
N2 Cu1 N1 C5 . . -1.4(3)
Cl2 Cu1 N1 C5 2_646 . -93.5(3)
N1 Cu1 N2 C6 . . 2.9(3)
N6 Cu1 N2 C6 . . -177.3(3)
Cl2 Cu1 N2 C6 2_646 . 91.7(3)
N1 Cu1 N2 N3 . . -179.1(5)
N6 Cu1 N2 N3 . . 0.6(5)
Cl2 Cu1 N2 N3 2_646 . -90.4(5)
C6 N2 N3 N4 . . 0.7(5)
Cu1 N2 N3 N4 . . -177.3(4)
N2 N3 N4 N5 . . -0.5(6)
N2 N3 N4 Cu2 . . 175.4(3)
N10 Cu2 N4 N3 4_475 . 0.1(5)
Cl1 Cu2 N4 N3 . . -173.8(4)
N10 Cu2 N4 N5 4_475 . 175.5(3)
Cl1 Cu2 N4 N5 . . 1.6(4)
N3 N4 N5 C6 . . 0.1(5)
Cu2 N4 N5 C6 . . -175.9(3)
N3 N4 N5 Cu3 . . 179.8(3)
Cu2 N4 N5 Cu3 . . 3.7(5)
Cl2 Cu3 N5 C6 . . -12.0(6)
Cl1 Cu3 N5 C6 . . 173.0(5)
Cl2 Cu3 N5 N4 . . 168.5(2)
Cl1 Cu3 N5 N4 . . -6.5(4)
N7 Cu1 N6 C7 . . -174.9(4)
N2 Cu1 N6 C7 . . 0.8(4)
Cl2 Cu1 N6 C7 2_646 . 92.9(4)
N7 Cu1 N6 C11 . . 7.2(3)
N2 Cu1 N6 C11 . . -177.0(3)
Cl2 Cu1 N6 C11 2_646 . -84.9(3)
N1 Cu1 N7 C12 . . 171.3(3)
N6 Cu1 N7 C12 . . -8.5(3)
Cl2 Cu1 N7 C12 2_646 . 81.8(3)
N1 Cu1 N7 N8 . . -0.7(5)
N6 Cu1 N7 N8 . . 179.5(5)
Cl2 Cu1 N7 N8 2_646 . -90.2(5)
C12 N7 N8 N9 . . 0.0(5)
Cu1 N7 N8 N9 . . 172.5(4)
N7 N8 N9 N10 . . -1.1(5)
N8 N9 N10 C12 . . 1.7(5)
N8 N9 N10 Cu2 . 4_676 -173.5(3)
C5 N1 C1 C2 . . 0.1(7)
Cu1 N1 C1 C2 . . -176.9(3)
N1 C1 C2 C3 . . 0.1(7)
C1 C2 C3 C4 . . -1.1(7)
C2 C3 C4 C5 . . 1.8(7)
C1 N1 C5 C4 . . 0.7(6)
Cu1 N1 C5 C4 . . 178.1(3)
C1 N1 C5 C6 . . -177.7(4)
Cu1 N1 C5 C6 . . -0.4(4)
C3 C4 C5 N1 . . -1.7(7)
C3 C4 C5 C6 . . 176.5(4)
N4 N5 C6 N2 . . 0.3(5)
Cu3 N5 C6 N2 . . -179.3(3)
N4 N5 C6 C5 . . -177.2(5)
Cu3 N5 C6 C5 . . 3.2(8)
N3 N2 C6 N5 . . -0.6(5)
Cu1 N2 C6 N5 . . 177.9(3)
N3 N2 C6 C5 . . 177.3(4)
Cu1 N2 C6 C5 . . -4.1(5)
N1 C5 C6 N5 . . -179.7(5)
C4 C5 C6 N5 . . 2.0(8)
N1 C5 C6 N2 . . 2.9(6)
C4 C5 C6 N2 . . -175.4(4)
C11 N6 C7 C8 . . 1.5(7)
Cu1 N6 C7 C8 . . -176.3(3)
N6 C7 C8 C9 . . -1.2(8)
C7 C8 C9 C10 . . 0.7(7)
C8 C9 C10 C11 . . -0.7(7)
C7 N6 C11 C10 . . -1.5(7)
Cu1 N6 C11 C10 . . 176.6(4)
C7 N6 C11 C12 . . 177.3(4)
Cu1 N6 C11 C12 . . -4.6(5)
C9 C10 C11 N6 . . 1.1(7)
C9 C10 C11 C12 . . -177.4(4)
N9 N10 C12 N7 . . -1.7(5)
Cu2 N10 C12 N7 4_676 . 172.3(3)
N9 N10 C12 C11 . . 175.8(5)
Cu2 N10 C12 C11 4_676 . -10.2(8)
N8 N7 C12 N10 . . 1.1(5)
Cu1 N7 C12 N10 . . -173.5(3)
N8 N7 C12 C11 . . -176.8(4)
Cu1 N7 C12 C11 . . 8.6(5)
N6 C11 C12 N10 . . -179.7(5)
C10 C11 C12 N10 . . -1.1(8)
N6 C11 C12 N7 . . -2.4(6)
C10 C11 C12 N7 . . 176.3(4)
